data_4110433
loop_
_publ_author_name
'Gregory Molev'
'Dmitry Bravo-Zhivotovskii'
'Miriam Karni'
'Boris Tumanskii'
'Mark Botoshansky'
'Yitzhak Apeloig'

_publ_section_title
;
 Synthesis, Molecular Structure, and Reactivity of the Isolable Silylenoid
 with a Tricoordinate Silicon
;
_journal_name_full 'Journal of the American Chemical Society'
_journal_page_first 2784
_journal_page_last 2785
_journal_paper_doi 10.1021/ja0575880
_journal_volume 128
_journal_year 2006
_chemical_formula_sum 'C30 H66 F Li O3 Si3'
_chemical_formula_weight 586.05
_chemical_name_common 'Dimitry-77 new'
_chemical_name_systematic
; 
 ? 
;
_space_group_IT_number 14
_symmetry_cell_setting monoclinic
_symmetry_space_group_name_Hall '-P 2ybc'
_symmetry_space_group_name_H-M 'P 1 21/c 1'
_atom_sites_solution_hydrogens geom
_atom_sites_solution_primary direct
_atom_sites_solution_secondary difmap
_audit_creation_method SHELXL-97
_cell_angle_alpha 90.00
_cell_angle_beta 111.40(3)
_cell_angle_gamma 90.00
_cell_formula_units_Z 4
_cell_length_a 11.181(2)
_cell_length_b 18.490(4)
_cell_length_c 19.334(4)
_cell_measurement_reflns_used 26845
_cell_measurement_temperature 180(1)
_cell_measurement_theta_max 26.00
_cell_measurement_theta_min 1.58
_cell_volume 3721.5(15)
_computing_cell_refinement 'DENZO SMN (Otwinowski & Minor 1997)'
_computing_data_collection 'Collect (Nonius, 2001)'
_computing_data_reduction 'DENZO SMN (Otwinowski & Minor 1997)'
_computing_molecular_graphics 'TEXSAN  (MSC, 1999)'
_computing_structure_refinement 'SHELXL-97 (Sheldrick, 1997)'
_computing_structure_solution 'SHELXS-97 (Sheldrick, 1997)'
_diffrn_ambient_temperature 180(2)
_diffrn_measured_fraction_theta_full 0.942
_diffrn_measured_fraction_theta_max 0.942
_diffrn_measurement_device_type 'Nonius KappaCCD'
_diffrn_measurement_method 'phi- and omega-scans'
_diffrn_radiation_monochromator graphite
_diffrn_radiation_source 'fine-focus sealed tube'
_diffrn_radiation_type MoK\a
_diffrn_radiation_wavelength 0.71073
_diffrn_reflns_av_R_equivalents 0.094
_diffrn_reflns_av_sigmaI/netI 0.1037
_diffrn_reflns_limit_h_max 13
_diffrn_reflns_limit_h_min -12
_diffrn_reflns_limit_k_max 22
_diffrn_reflns_limit_k_min -22
_diffrn_reflns_limit_l_max 23
_diffrn_reflns_limit_l_min -22
_diffrn_reflns_number 26840
_diffrn_reflns_theta_full 26.00
_diffrn_reflns_theta_max 26.00
_diffrn_reflns_theta_min 1.58
_diffrn_standards_number 0
_exptl_absorpt_coefficient_mu 0.158
_exptl_absorpt_correction_type none
_exptl_crystal_colour yellow
_exptl_crystal_density_diffrn 1.046
_exptl_crystal_description plate
_exptl_crystal_F_000 1300
_exptl_crystal_size_max 0.35
_exptl_crystal_size_mid 0.15
_exptl_crystal_size_min 0.06
_refine_diff_density_max 2.118
_refine_diff_density_min -0.513
_refine_diff_density_rms 0.064
_refine_ls_extinction_method none
_refine_ls_goodness_of_fit_ref 0.955
_refine_ls_hydrogen_treatment mixed
_refine_ls_matrix_type full
_refine_ls_number_parameters 346
_refine_ls_number_reflns 6890
_refine_ls_number_restraints 0
_refine_ls_restrained_S_all 0.955
_refine_ls_R_factor_all 0.1237
_refine_ls_R_factor_gt 0.0633
_refine_ls_shift/su_max 0.019
_refine_ls_shift/su_mean 0.000
_refine_ls_structure_factor_coef Fsqd
_refine_ls_weighting_details 'calc w=1/[\s^2^(Fo^2^)+(0.0985P)^2^+0.0000P] where P=(Fo^2^+2Fc^2^)/3'
_refine_ls_weighting_scheme calc
_refine_ls_wR_factor_gt 0.1605
_refine_ls_wR_factor_ref 0.1801
_reflns_number_gt 3879
_reflns_number_total 6890
_reflns_threshold_expression >2sigma(I)
_cod_data_source_file ja0575880si20051107_092003.cif
_cod_data_source_block Dimitry77new
_cod_original_sg_symbol_H-M 'P 21/c'
_cod_database_code 4110433

loop_
_symmetry_equiv_pos_as_xyz
'x, y, z'
'-x, y+1/2, -z+1/2'
'-x, -y, -z'
'x, -y-1/2, z-1/2'

loop_
_atom_site_label
_atom_site_type_symbol
_atom_site_fract_x
_atom_site_fract_y
_atom_site_fract_z
_atom_site_U_iso_or_equiv
_atom_site_adp_type
_atom_site_occupancy
_atom_site_symmetry_multiplicity
_atom_site_calc_flag
_atom_site_refinement_flags
Si1 Si 0.12352(9) 0.25693(4) 0.17754(6) 0.0342(3) Uani 1 1 d .
Si2 Si 0.23716(9) 0.14608(4) 0.17735(5) 0.0283(2) Uani 1 1 d .
Si3 Si 0.28317(8) 0.34989(4) 0.19915(5) 0.0270(2) Uani 1 1 d .
F1 F 0.0365(2) 0.26660(11) 0.08558(13) 0.0549(6) Uani 1 1 d .
O1 O -0.2309(2) 0.18634(12) 0.05190(13) 0.0382(6) Uani 1 1 d .
O2 O -0.1384(3) 0.25101(13) -0.07288(14) 0.0465(7) Uani 1 1 d .
O3 O -0.2443(2) 0.34436(12) 0.02182(14) 0.0434(6) Uani 1 1 d .
C1 C 0.4163(3) 0.14614(18) 0.2325(2) 0.0424(9) Uani 1 1 d .
H1A H 0.4317 0.1592 0.2831 0.064 Uiso 1 1 calc R
H1B H 0.4575 0.1805 0.2113 0.064 Uiso 1 1 calc R
H1C H 0.4504 0.0988 0.2311 0.064 Uiso 1 1 calc R
C2 C 0.2209(3) 0.11912(18) 0.0780(2) 0.0359(9) Uani 1 1 d .
C3 C 0.3075(4) 0.05496(19) 0.0757(2) 0.0531(11) Uani 1 1 d .
H3A H 0.2845 0.0132 0.0977 0.080 Uiso 1 1 calc R
H3B H 0.3957 0.0672 0.1030 0.080 Uiso 1 1 calc R
H3C H 0.2963 0.0445 0.0251 0.080 Uiso 1 1 calc R
C4 C 0.2632(4) 0.18391(19) 0.0432(2) 0.0487(10) Uani 1 1 d .
H4A H 0.2120 0.2253 0.0441 0.073 Uiso 1 1 calc R
H4B H 0.2521 0.1728 -0.0073 0.073 Uiso 1 1 calc R
H4C H 0.3521 0.1942 0.0708 0.073 Uiso 1 1 calc R
C5 C 0.0822(4) 0.0991(2) 0.0284(2) 0.0544(11) Uani 1 1 d .
H5A H 0.0540 0.0587 0.0497 0.082 Uiso 1 1 calc R
H5B H 0.0793 0.0866 -0.0203 0.082 Uiso 1 1 calc R
H5C H 0.0267 0.1397 0.0251 0.082 Uiso 1 1 calc R
C6 C 0.1718(4) 0.07391(18) 0.2267(2) 0.0411(9) Uani 1 1 d .
C7 C 0.2219(5) -0.0035(2) 0.2244(3) 0.0749(15) Uani 1 1 d .
H7A H 0.2005 -0.0182 0.1736 0.112 Uiso 1 1 calc R
H7B H 0.1828 -0.0361 0.2486 0.112 Uiso 1 1 calc R
H7C H 0.3135 -0.0045 0.2495 0.112 Uiso 1 1 calc R
C8 C 0.2110(5) 0.0966(2) 0.3076(2) 0.0628(12) Uani 1 1 d .
H8A H 0.3029 0.0995 0.3297 0.094 Uiso 1 1 calc R
H8B H 0.1804 0.0615 0.3339 0.094 Uiso 1 1 calc R
H8C H 0.1743 0.1430 0.3103 0.094 Uiso 1 1 calc R
C9 C 0.0245(4) 0.0708(2) 0.1944(3) 0.0621(13) Uani 1 1 d .
H9A H -0.0040 0.0564 0.1432 0.093 Uiso 1 1 calc R
H9B H -0.0097 0.1177 0.1979 0.093 Uiso 1 1 calc R
H9C H -0.0049 0.0364 0.2219 0.093 Uiso 1 1 calc R
C10 C 0.4453(3) 0.33093(19) 0.1921(2) 0.0407(9) Uani 1 1 d .
H10A H 0.4865 0.2919 0.2247 0.061 Uiso 1 1 calc R
H10B H 0.4980 0.3734 0.2060 0.061 Uiso 1 1 calc R
H10C H 0.4332 0.3179 0.1419 0.061 Uiso 1 1 calc R
C11 C 0.2156(4) 0.42915(18) 0.1308(2) 0.0405(9) Uani 1 1 d .
C12 C 0.2200(4) 0.4068(2) 0.0557(2) 0.0575(12) Uani 1 1 d .
H12A H 0.3071 0.3963 0.0611 0.086 Uiso 1 1 calc R
H12B H 0.1878 0.4455 0.0207 0.086 Uiso 1 1 calc R
H12C H 0.1679 0.3645 0.0380 0.086 Uiso 1 1 calc R
C13 C 0.0746(4) 0.4456(2) 0.1191(3) 0.0547(11) Uani 1 1 d .
H13A H 0.0687 0.4599 0.1655 0.082 Uiso 1 1 calc R
H13B H 0.0234 0.4031 0.1008 0.082 Uiso 1 1 calc R
H13C H 0.0437 0.4841 0.0837 0.082 Uiso 1 1 calc R
C14 C 0.2932(4) 0.49973(19) 0.1544(3) 0.0601(13) Uani 1 1 d .
H14A H 0.3818 0.4905 0.1624 0.090 Uiso 1 1 calc R
H14B H 0.2865 0.5173 0.1996 0.090 Uiso 1 1 calc R
H14C H 0.2599 0.5353 0.1160 0.090 Uiso 1 1 calc R
C15 C 0.3254(3) 0.37663(17) 0.3022(2) 0.0345(8) Uani 1 1 d .
C16 C 0.3589(4) 0.30612(19) 0.3477(2) 0.0457(10) Uani 1 1 d .
H16A H 0.2883 0.2729 0.3294 0.068 Uiso 1 1 calc R
H16B H 0.3755 0.3166 0.3990 0.068 Uiso 1 1 calc R
H16C H 0.4340 0.2848 0.3432 0.068 Uiso 1 1 calc R
C17 C 0.4411(4) 0.42779(19) 0.3316(2) 0.0490(11) Uani 1 1 d .
H17A H 0.4221 0.4720 0.3037 0.074 Uiso 1 1 calc R
H17B H 0.5147 0.4053 0.3264 0.074 Uiso 1 1 calc R
H17C H 0.4588 0.4381 0.3831 0.074 Uiso 1 1 calc R
C18 C 0.2111(4) 0.4120(2) 0.3150(2) 0.0505(10) Uani 1 1 d .
H18A H 0.1378 0.3807 0.2967 0.076 Uiso 1 1 calc R
H18B H 0.1916 0.4574 0.2891 0.076 Uiso 1 1 calc R
H18C H 0.2326 0.4202 0.3672 0.076 Uiso 1 1 calc R
C19 C -0.2834(4) 0.1187(2) 0.0180(2) 0.0447(10) Uani 1 1 d .
H19A H -0.2155 0.0833 0.0261 0.054 Uiso 1 1 calc R
H19B H -0.3281 0.1248 -0.0351 0.054 Uiso 1 1 calc R
C20 C -0.3747(4) 0.0944(2) 0.0538(2) 0.0487(10) Uani 1 1 d .
H20A H -0.3786 0.0420 0.0555 0.058 Uiso 1 1 calc R
H20B H -0.4604 0.1132 0.0276 0.058 Uiso 1 1 calc R
C21 C -0.3167(4) 0.1261(2) 0.1310(2) 0.0453(10) Uani 1 1 d .
H21A H -0.3813 0.1331 0.1530 0.054 Uiso 1 1 calc R
H21B H -0.2487 0.0955 0.1634 0.054 Uiso 1 1 calc R
C22 C -0.2645(4) 0.19739(19) 0.1166(2) 0.0441(10) Uani 1 1 d .
H22A H -0.3290 0.2350 0.1073 0.053 Uiso 1 1 calc R
H22B H -0.1895 0.2114 0.1590 0.053 Uiso 1 1 calc R
C23 C -0.0699(5) 0.3015(3) -0.1002(3) 0.0751(16) Uani 1 1 d .
H23A H 0.0207 0.2893 -0.0825 0.090 Uiso 1 1 calc R
H23B H -0.0790 0.3501 -0.0838 0.090 Uiso 1 1 calc R
C24 C -0.1264(7) 0.2966(3) -0.1810(3) 0.107(2) Uani 1 1 d .
H24A H -0.1984 0.3296 -0.2008 0.128 Uiso 1 1 calc R
H24B H -0.0632 0.3079 -0.2030 0.128 Uiso 1 1 calc R
C25 C -0.1691(6) 0.2213(3) -0.1960(3) 0.093(2) Uani 1 1 d .
H25A H -0.1020 0.1912 -0.2014 0.111 Uiso 1 1 calc R
H25B H -0.2452 0.2177 -0.2408 0.111 Uiso 1 1 calc R
C26 C -0.1975(5) 0.1998(3) -0.1303(2) 0.0715(15) Uani 1 1 d .
H26A H -0.2896 0.1992 -0.1422 0.086 Uiso 1 1 calc R
H26B H -0.1641 0.1518 -0.1143 0.086 Uiso 1 1 calc R
C27 C -0.2473(4) 0.3951(2) 0.0771(2) 0.0565(12) Uani 1 1 d .
H27A H -0.2004 0.4386 0.0748 0.068 Uiso 1 1 calc R
H27B H -0.2089 0.3743 0.1264 0.068 Uiso 1 1 calc R
C28 C -0.3840(5) 0.4119(3) 0.0605(3) 0.0869(18) Uani 1 1 d .
H28A H -0.4151 0.3858 0.0941 0.104 Uiso 1 1 calc R
H28B H -0.3951 0.4633 0.0663 0.104 Uiso 1 1 calc R
C29 C -0.4514(5) 0.3909(4) -0.0122(4) 0.122(3) Uani 1 1 d .
H29A H -0.4718 0.4330 -0.0445 0.146 Uiso 1 1 calc R
H29B H -0.5312 0.3677 -0.0158 0.146 Uiso 1 1 calc R
C30 C -0.3703(4) 0.3395(2) -0.0356(2) 0.0555(11) Uani 1 1 d .
H30A H -0.4037 0.2907 -0.0392 0.067 Uiso 1 1 calc R
H30B H -0.3675 0.3534 -0.0834 0.067 Uiso 1 1 calc R
Li1 Li -0.1287(6) 0.2609(3) 0.0288(3) 0.0343(13) Uani 1 1 d .

loop_
_atom_site_aniso_label
_atom_site_aniso_U_11
_atom_site_aniso_U_22
_atom_site_aniso_U_33
_atom_site_aniso_U_23
_atom_site_aniso_U_13
_atom_site_aniso_U_12
Si1 0.0206(5) 0.0232(4) 0.0578(7) -0.0017(4) 0.0130(5) 0.0002(4)
Si2 0.0234(5) 0.0229(4) 0.0365(6) -0.0003(4) 0.0082(4) 0.0029(4)
Si3 0.0207(5) 0.0251(4) 0.0325(5) -0.0020(4) 0.0064(4) -0.0018(4)
F1 0.0426(14) 0.0512(13) 0.0581(16) -0.0016(11) 0.0033(12) 0.0010(10)
O1 0.0446(16) 0.0372(13) 0.0378(15) -0.0058(11) 0.0211(13) -0.0103(11)
O2 0.0599(19) 0.0514(15) 0.0323(15) -0.0045(12) 0.0216(14) -0.0114(13)
O3 0.0317(14) 0.0418(14) 0.0482(16) -0.0072(12) 0.0045(12) 0.0045(11)
C1 0.032(2) 0.0362(19) 0.052(2) 0.0008(17) 0.0061(18) 0.0091(16)
C2 0.032(2) 0.0322(18) 0.042(2) -0.0103(16) 0.0119(18) 0.0043(14)
C3 0.055(3) 0.040(2) 0.071(3) -0.009(2) 0.031(2) 0.0111(19)
C4 0.064(3) 0.045(2) 0.045(3) -0.0066(18) 0.029(2) 0.0039(19)
C5 0.043(3) 0.063(3) 0.051(3) -0.023(2) 0.009(2) 0.0021(19)
C6 0.040(2) 0.0300(18) 0.051(2) 0.0068(16) 0.0133(19) 0.0035(15)
C7 0.102(4) 0.034(2) 0.099(4) 0.020(2) 0.047(3) 0.012(2)
C8 0.077(3) 0.062(3) 0.052(3) 0.008(2) 0.026(3) -0.008(2)
C9 0.050(3) 0.060(3) 0.076(3) 0.015(2) 0.024(3) -0.014(2)
C10 0.025(2) 0.045(2) 0.052(3) -0.0057(18) 0.0144(18) -0.0047(15)
C11 0.034(2) 0.0348(19) 0.046(2) 0.0015(16) 0.0061(18) -0.0054(15)
C12 0.060(3) 0.058(3) 0.047(3) 0.015(2) 0.010(2) -0.003(2)
C13 0.043(2) 0.039(2) 0.069(3) 0.009(2) 0.005(2) 0.0074(18)
C14 0.058(3) 0.035(2) 0.071(3) 0.012(2) 0.005(2) -0.0139(19)
C15 0.031(2) 0.0313(17) 0.037(2) -0.0081(15) 0.0082(17) 0.0007(14)
C16 0.052(3) 0.049(2) 0.028(2) -0.0013(17) 0.0068(19) 0.0036(18)
C17 0.039(2) 0.043(2) 0.050(3) -0.0146(18) 0.000(2) -0.0063(17)
C18 0.048(3) 0.051(2) 0.053(3) -0.016(2) 0.020(2) 0.0036(19)
C19 0.044(2) 0.048(2) 0.042(2) -0.0124(18) 0.016(2) -0.0157(18)
C20 0.044(2) 0.055(2) 0.051(3) -0.002(2) 0.021(2) -0.0139(19)
C21 0.041(2) 0.054(2) 0.048(2) 0.0036(19) 0.025(2) -0.0053(18)
C22 0.057(3) 0.043(2) 0.037(2) -0.0026(17) 0.023(2) 0.0007(18)
C23 0.093(4) 0.081(3) 0.049(3) 0.004(2) 0.024(3) -0.044(3)
C24 0.150(6) 0.111(5) 0.054(4) -0.001(3) 0.031(4) -0.063(4)
C25 0.127(5) 0.110(4) 0.059(3) -0.029(3) 0.056(4) -0.059(4)
C26 0.099(4) 0.074(3) 0.040(3) -0.014(2) 0.022(3) -0.034(3)
C27 0.053(3) 0.046(2) 0.068(3) -0.017(2) 0.019(2) -0.0001(19)
C28 0.047(3) 0.109(4) 0.108(5) -0.031(4) 0.032(3) 0.012(3)
C29 0.057(4) 0.180(7) 0.103(5) -0.034(5) -0.001(4) 0.067(4)
C30 0.037(2) 0.066(3) 0.047(3) 0.004(2) -0.005(2) 0.0022(19)
Li1 0.036(3) 0.038(3) 0.031(3) -0.004(2) 0.015(3) -0.002(2)

loop_
_atom_type_symbol
_atom_type_description
_atom_type_scat_dispersion_real
_atom_type_scat_dispersion_imag
_atom_type_scat_source
Si Si 0.0817 0.0704 'International Tables Vol C Tables 4.2.6.8 and 6.1.1.4'
C C 0.0033 0.0016 'International Tables Vol C Tables 4.2.6.8 and 6.1.1.4'
H H 0.0000 0.0000 'International Tables Vol C Tables 4.2.6.8 and 6.1.1.4'
O O 0.0106 0.0060 'International Tables Vol C Tables 4.2.6.8 and 6.1.1.4'
F F 0.0171 0.0103 'International Tables Vol C Tables 4.2.6.8 and 6.1.1.4'
Li Li -0.0003 0.0001 'International Tables Vol C Tables 4.2.6.8 and 6.1.1.4'

loop_
_geom_angle_atom_site_label_1
_geom_angle_atom_site_label_2
_geom_angle_atom_site_label_3
_geom_angle
F1 Si1 Si3 102.27(9)
F1 Si1 Si2 100.89(9)
Si3 Si1 Si2 104.47(5)
C1 Si2 C2 104.88(17)
C1 Si2 C6 103.60(17)
C2 Si2 C6 113.46(16)
C1 Si2 Si1 116.60(11)
C2 Si2 Si1 111.29(11)
C6 Si2 Si1 106.96(12)
C10 Si3 C11 103.63(17)
C10 Si3 C15 103.93(17)
C11 Si3 C15 113.43(15)
C10 Si3 Si1 121.56(12)
C11 Si3 Si1 110.07(12)
C15 Si3 Si1 104.37(11)
Si1 F1 Li1 135.4(2)
C19 O1 C22 109.1(3)
C19 O1 Li1 133.6(3)
C22 O1 Li1 117.3(3)
C23 O2 C26 107.8(3)
C23 O2 Li1 118.4(3)
C26 O2 Li1 133.8(3)
C27 O3 C30 109.4(3)
C27 O3 Li1 130.6(3)
C30 O3 Li1 115.6(3)
Si2 C1 H1A 109.5
Si2 C1 H1B 109.5
H1A C1 H1B 109.5
Si2 C1 H1C 109.5
H1A C1 H1C 109.5
H1B C1 H1C 109.5
C4 C2 C3 107.0(3)
C4 C2 C5 108.4(3)
C3 C2 C5 107.3(3)
C4 C2 Si2 107.7(2)
C3 C2 Si2 113.3(3)
C5 C2 Si2 112.9(3)
C2 C3 H3A 109.5
C2 C3 H3B 109.5
H3A C3 H3B 109.5
C2 C3 H3C 109.5
H3A C3 H3C 109.5
H3B C3 H3C 109.5
C2 C4 H4A 109.5
C2 C4 H4B 109.5
H4A C4 H4B 109.5
C2 C4 H4C 109.5
H4A C4 H4C 109.5
H4B C4 H4C 109.5
C2 C5 H5A 109.5
C2 C5 H5B 109.5
H5A C5 H5B 109.5
C2 C5 H5C 109.5
H5A C5 H5C 109.5
H5B C5 H5C 109.5
C8 C6 C9 107.0(4)
C8 C6 C7 108.3(3)
C9 C6 C7 107.5(3)
C8 C6 Si2 107.4(3)
C9 C6 Si2 111.6(3)
C7 C6 Si2 114.8(3)
C6 C7 H7A 109.5
C6 C7 H7B 109.5
H7A C7 H7B 109.5
C6 C7 H7C 109.5
H7A C7 H7C 109.5
H7B C7 H7C 109.5
C6 C8 H8A 109.5
C6 C8 H8B 109.5
H8A C8 H8B 109.5
C6 C8 H8C 109.5
H8A C8 H8C 109.5
H8B C8 H8C 109.5
C6 C9 H9A 109.5
C6 C9 H9B 109.5
H9A C9 H9B 109.5
C6 C9 H9C 109.5
H9A C9 H9C 109.5
H9B C9 H9C 109.5
Si3 C10 H10A 109.5
Si3 C10 H10B 109.5
H10A C10 H10B 109.5
Si3 C10 H10C 109.5
H10A C10 H10C 109.5
H10B C10 H10C 109.5
C12 C11 C13 107.5(3)
C12 C11 C14 107.5(3)
C13 C11 C14 108.2(3)
C12 C11 Si3 107.7(3)
C13 C11 Si3 112.0(3)
C14 C11 Si3 113.7(3)
C11 C12 H12A 109.5
C11 C12 H12B 109.5
H12A C12 H12B 109.5
C11 C12 H12C 109.5
H12A C12 H12C 109.5
H12B C12 H12C 109.5
C11 C13 H13A 109.5
C11 C13 H13B 109.5
H13A C13 H13B 109.5
C11 C13 H13C 109.5
H13A C13 H13C 109.5
H13B C13 H13C 109.5
C11 C14 H14A 109.5
C11 C14 H14B 109.5
H14A C14 H14B 109.5
C11 C14 H14C 109.5
H14A C14 H14C 109.5
H14B C14 H14C 109.5
C17 C15 C18 108.4(3)
C17 C15 C16 108.2(3)
C18 C15 C16 108.2(3)
C17 C15 Si3 113.2(3)
C18 C15 Si3 111.8(3)
C16 C15 Si3 106.8(2)
C15 C16 H16A 109.5
C15 C16 H16B 109.5
H16A C16 H16B 109.5
C15 C16 H16C 109.5
H16A C16 H16C 109.5
H16B C16 H16C 109.5
C15 C17 H17A 109.5
C15 C17 H17B 109.5
H17A C17 H17B 109.5
C15 C17 H17C 109.5
H17A C17 H17C 109.5
H17B C17 H17C 109.5
C15 C18 H18A 109.5
C15 C18 H18B 109.5
H18A C18 H18B 109.5
C15 C18 H18C 109.5
H18A C18 H18C 109.5
H18B C18 H18C 109.5
O1 C19 C20 106.6(3)
O1 C19 H19A 110.4
C20 C19 H19A 110.4
O1 C19 H19B 110.4
C20 C19 H19B 110.4
H19A C19 H19B 108.6
C19 C20 C21 102.8(3)
C19 C20 H20A 111.2
C21 C20 H20A 111.2
C19 C20 H20B 111.2
C21 C20 H20B 111.2
H20A C20 H20B 109.1
C22 C21 C20 102.2(3)
C22 C21 H21A 111.3
C20 C21 H21A 111.3
C22 C21 H21B 111.3
C20 C21 H21B 111.3
H21A C21 H21B 109.2
O1 C22 C21 106.0(3)
O1 C22 H22A 110.5
C21 C22 H22A 110.5
O1 C22 H22B 110.5
C21 C22 H22B 110.5
H22A C22 H22B 108.7
O2 C23 C24 106.0(4)
O2 C23 H23A 110.5
C24 C23 H23A 110.5
O2 C23 H23B 110.5
C24 C23 H23B 110.5
H23A C23 H23B 108.7
C25 C24 C23 104.6(4)
C25 C24 H24A 110.8
C23 C24 H24A 110.8
C25 C24 H24B 110.8
C23 C24 H24B 110.8
H24A C24 H24B 108.9
C24 C25 C26 104.1(4)
C24 C25 H25A 110.9
C26 C25 H25A 110.9
C24 C25 H25B 110.9
C26 C25 H25B 110.9
H25A C25 H25B 109.0
O2 C26 C25 108.0(4)
O2 C26 H26A 110.1
C25 C26 H26A 110.1
O2 C26 H26B 110.1
C25 C26 H26B 110.1
H26A C26 H26B 108.4
O3 C27 C28 106.2(4)
O3 C27 H27A 110.5
C28 C27 H27A 110.5
O3 C27 H27B 110.5
C28 C27 H27B 110.5
H27A C27 H27B 108.7
C29 C28 C27 107.4(4)
C29 C28 H28A 110.2
C27 C28 H28A 110.2
C29 C28 H28B 110.2
C27 C28 H28B 110.2
H28A C28 H28B 108.5
C28 C29 C30 108.6(4)
C28 C29 H29A 110.0
C30 C29 H29A 110.0
C28 C29 H29B 110.0
C30 C29 H29B 110.0
H29A C29 H29B 108.3
O3 C30 C29 104.9(4)
O3 C30 H30A 110.8
C29 C30 H30A 110.8
O3 C30 H30B 110.8
C29 C30 H30B 110.8
H30A C30 H30B 108.8
F1 Li1 O2 107.1(3)
F1 Li1 O1 117.8(3)
O2 Li1 O1 110.3(3)
F1 Li1 O3 120.0(3)
O2 Li1 O3 102.1(3)
O1 Li1 O3 98.3(3)

loop_
_geom_bond_atom_site_label_1
_geom_bond_atom_site_label_2
_geom_bond_distance
Si1 F1 1.696(3)
Si1 Si3 2.4023(13)
Si1 Si2 2.4121(13)
Si2 C1 1.895(4)
Si2 C2 1.928(4)
Si2 C6 1.932(4)
Si3 C10 1.900(3)
Si3 C11 1.933(4)
Si3 C15 1.937(4)
F1 Li1 1.774(6)
O1 C19 1.434(4)
O1 C22 1.446(4)
O1 Li1 1.943(6)
O2 C23 1.425(5)
O2 C26 1.425(5)
O2 Li1 1.938(6)
O3 C27 1.432(4)
O3 C30 1.444(4)
O3 Li1 1.986(6)
C1 H1A 0.9600
C1 H1B 0.9600
C1 H1C 0.9600
C2 C4 1.531(5)
C2 C3 1.542(5)
C2 C5 1.542(5)
C3 H3A 0.9600
C3 H3B 0.9600
C3 H3C 0.9600
C4 H4A 0.9600
C4 H4B 0.9600
C4 H4C 0.9600
C5 H5A 0.9600
C5 H5B 0.9600
C5 H5C 0.9600
C6 C8 1.522(6)
C6 C9 1.534(5)
C6 C7 1.544(5)
C7 H7A 0.9600
C7 H7B 0.9600
C7 H7C 0.9600
C8 H8A 0.9600
C8 H8B 0.9600
C8 H8C 0.9600
C9 H9A 0.9600
C9 H9B 0.9600
C9 H9C 0.9600
C10 H10A 0.9600
C10 H10B 0.9600
C10 H10C 0.9600
C11 C12 1.528(5)
C11 C13 1.539(5)
C11 C14 1.542(5)
C12 H12A 0.9600
C12 H12B 0.9600
C12 H12C 0.9600
C13 H13A 0.9600
C13 H13B 0.9600
C13 H13C 0.9600
C14 H14A 0.9600
C14 H14B 0.9600
C14 H14C 0.9600
C15 C17 1.535(5)
C15 C18 1.534(5)
C15 C16 1.541(5)
C16 H16A 0.9600
C16 H16B 0.9600
C16 H16C 0.9600
C17 H17A 0.9600
C17 H17B 0.9600
C17 H17C 0.9600
C18 H18A 0.9600
C18 H18B 0.9600
C18 H18C 0.9600
C19 C20 1.497(5)
C19 H19A 0.9700
C19 H19B 0.9700
C20 C21 1.512(5)
C20 H20A 0.9700
C20 H20B 0.9700
C21 C22 1.509(5)
C21 H21A 0.9700
C21 H21B 0.9700
C22 H22A 0.9700
C22 H22B 0.9700
C23 C24 1.459(6)
C23 H23A 0.9700
C23 H23B 0.9700
C24 C25 1.467(7)
C24 H24A 0.9700
C24 H24B 0.9700
C25 C26 1.471(6)
C25 H25A 0.9700
C25 H25B 0.9700
C26 H26A 0.9700
C26 H26B 0.9700
C27 C28 1.475(6)
C27 H27A 0.9700
C27 H27B 0.9700
C28 C29 1.386(7)
C28 H28A 0.9700
C28 H28B 0.9700
C29 C30 1.493(6)
C29 H29A 0.9700
C29 H29B 0.9700
C30 H30A 0.9700
C30 H30B 0.9700
